data_4502851
loop_
_publ_author_name
'Galloway, Rhona J.'
'Raza, Syed A.'
'Young, Robert D.'
'Oswald, Iain D. H.'

_publ_section_title
;
 Tracking the Structural Changes in a Series of Cholesterol Solvates
;
_journal_issue 1
_journal_name_full 'Crystal Growth &amp; Design'
_journal_page_first 231
_journal_paper_doi 10.1021/cg200971f
_journal_volume 12
_journal_year 2012
_chemical_formula_moiety 'C27 H46 O, C6 H6 O'
_chemical_formula_sum 'C33 H52 O2'
_chemical_formula_weight 480.75
_chemical_name_common '1:1 Cholesterol:Phenol solvate'
_chemical_name_systematic
; 
 ? 
;
_space_group_IT_number 4
_symmetry_cell_setting monoclinic
_symmetry_space_group_name_Hall 'P 2yb'
_symmetry_space_group_name_H-M 'P 1 21 1'
_atom_sites_solution_hydrogens geom
_atom_sites_solution_primary direct
_atom_sites_solution_secondary difmap
_audit_creation_method SHELXL-97
_cell_angle_alpha 90.00
_cell_angle_beta 105.446(4)
_cell_angle_gamma 90.00
_cell_formula_units_Z 2
_cell_length_a 11.5935(9)
_cell_length_b 6.1697(5)
_cell_length_c 21.1002(16)
_cell_measurement_reflns_used 5735
_cell_measurement_temperature 123(2)
_cell_measurement_theta_max 26.32
_cell_measurement_theta_min 2.32
_cell_volume 1454.8(2)
_computing_cell_refinement 'Bruker SAINT'
_computing_data_collection 'Bruker APEX2'
_computing_data_reduction 'Bruker SAINT'
_computing_molecular_graphics 'Bruker SHELXTL'
_computing_publication_material 'Bruker SHELXTL'
_computing_structure_refinement 'SHELXL-97 (Sheldrick, 2008)'
_computing_structure_solution 'SHELXS-97 (Sheldrick, 2008)'
_diffrn_ambient_temperature 123(2)
_diffrn_measured_fraction_theta_full 0.996
_diffrn_measured_fraction_theta_max 0.996
_diffrn_measurement_device_type 'Bruker APEX-II CCD'
_diffrn_measurement_method '\f and \w scans'
_diffrn_radiation_monochromator graphite
_diffrn_radiation_source 'fine-focus sealed tube'
_diffrn_radiation_type MoK\a
_diffrn_radiation_wavelength 0.71073
_diffrn_reflns_av_R_equivalents 0.0214
_diffrn_reflns_av_sigmaI/netI 0.0296
_diffrn_reflns_limit_h_max 14
_diffrn_reflns_limit_h_min -14
_diffrn_reflns_limit_k_max 7
_diffrn_reflns_limit_k_min -7
_diffrn_reflns_limit_l_max 26
_diffrn_reflns_limit_l_min -26
_diffrn_reflns_number 12342
_diffrn_reflns_theta_full 26.38
_diffrn_reflns_theta_max 26.38
_diffrn_reflns_theta_min 1.00
_exptl_absorpt_coefficient_mu 0.066
_exptl_absorpt_correction_T_max 0.7454
_exptl_absorpt_correction_T_min 0.6450
_exptl_absorpt_correction_type multi-scan
_exptl_absorpt_process_details SADABS
_exptl_crystal_colour Colourless
_exptl_crystal_density_diffrn 1.098
_exptl_crystal_density_meas 0
_exptl_crystal_density_method 'not measured'
_exptl_crystal_description Needle
_exptl_crystal_F_000 532
_exptl_crystal_size_max 0.35
_exptl_crystal_size_mid 0.03
_exptl_crystal_size_min 0.03
_refine_diff_density_max 0.585
_refine_diff_density_min -0.230
_refine_diff_density_rms 0.046
_refine_ls_abs_structure_details 'Flack H D (1983), Acta Cryst. A39, 876-881'
_refine_ls_abs_structure_Flack -0.7(13)
_refine_ls_extinction_method none
_refine_ls_goodness_of_fit_ref 1.027
_refine_ls_hydrogen_treatment mixed
_refine_ls_matrix_type full
_refine_ls_number_parameters 329
_refine_ls_number_reflns 5789
_refine_ls_number_restraints 3
_refine_ls_restrained_S_all 1.026
_refine_ls_R_factor_all 0.0534
_refine_ls_R_factor_gt 0.0466
_refine_ls_shift/su_max 0.000
_refine_ls_shift/su_mean 0.000
_refine_ls_structure_factor_coef Fsqd
_refine_ls_weighting_details 'calc w=1/[\s^2^(Fo^2^)+(0.0808P)^2^+0.3540P] where P=(Fo^2^+2Fc^2^)/3'
_refine_ls_weighting_scheme calc
_refine_ls_wR_factor_gt 0.1225
_refine_ls_wR_factor_ref 0.1290
_reflns_number_gt 5222
_reflns_number_total 5789
_reflns_threshold_expression >2sigma(I)
_cod_data_source_file cg200971f_si_002.cif
_cod_data_source_block 5
_cod_depositor_comments
;
The following automatic conversions were performed:

'_symmetry_cell_setting' value 'Monoclinic' changed to 'monoclinic'
according to /home/saulius/struct/CIF-dictionaries/cif_core.dic
dictionary named 'cif_core.dic' version 2.4.1 from
2010-06-29.

'_exptl_absorpt_correction_type' value 'Multi-scan'
changed to 'multi-scan' according to
/home/saulius/struct/CIF-dictionaries/cif_core.dic dictionary named
'cif_core.dic' version 2.4.1 from 2010-06-29.

Automatic conversion script
Id: cif_fix_values 1715 2011-07-08 13:25:40Z adriana 
;
_cod_original_sg_symbol_H-M P2(1)
_cod_database_code 4502851

loop_
_symmetry_equiv_pos_as_xyz
'x, y, z'
'-x, y+1/2, -z'

loop_
_atom_site_label
_atom_site_type_symbol
_atom_site_fract_x
_atom_site_fract_y
_atom_site_fract_z
_atom_site_U_iso_or_equiv
_atom_site_adp_type
_atom_site_occupancy
_atom_site_symmetry_multiplicity
_atom_site_calc_flag
_atom_site_refinement_flags
O1 O -0.54931(12) -0.1868(3) -0.45244(7) 0.0327(3) Uani 1 1 d D
H1 H -0.592(2) -0.086(3) -0.4733(12) 0.047(8) Uiso 1 1 d D
C1 C -0.70636(17) -0.1887(3) -0.31649(9) 0.0236(4) Uani 1 1 d .
H1A H -0.7863 -0.1356 -0.3151 0.028 Uiso 1 1 calc R
H1B H -0.6458 -0.1062 -0.2833 0.028 Uiso 1 1 calc R
C2 C -0.68921(16) -0.1403(3) -0.38461(9) 0.0248(4) Uani 1 1 d .
H2A H -0.7542 -0.2093 -0.4188 0.030 Uiso 1 1 calc R
H2B H -0.6930 0.0181 -0.3924 0.030 Uiso 1 1 calc R
C3 C -0.56924(16) -0.2265(3) -0.38896(9) 0.0250(4) Uani 1 1 d .
H3 H -0.5043 -0.1547 -0.3545 0.030 Uiso 1 1 calc R
C4 C -0.56270(17) -0.4697(3) -0.37747(10) 0.0256(4) Uani 1 1 d .
H4A H -0.6236 -0.5424 -0.4130 0.031 Uiso 1 1 calc R
H4B H -0.4829 -0.5232 -0.3789 0.031 Uiso 1 1 calc R
C5 C -0.58391(16) -0.5267(3) -0.31179(9) 0.0214(4) Uani 1 1 d .
C6 C -0.50797(15) -0.6546(3) -0.26983(9) 0.0239(4) Uani 1 1 d .
H6 H -0.4413 -0.7084 -0.2831 0.029 Uiso 1 1 calc R
C7 C -0.51861(15) -0.7211(3) -0.20330(9) 0.0240(4) Uani 1 1 d .
H7A H -0.4567 -0.6445 -0.1692 0.029 Uiso 1 1 calc R
H7B H -0.5030 -0.8785 -0.1975 0.029 Uiso 1 1 calc R
C8 C -0.64211(14) -0.6715(3) -0.19309(8) 0.0194(3) Uani 1 1 d .
H8 H -0.7000 -0.7853 -0.2157 0.023 Uiso 1 1 calc R
C9 C -0.68653(15) -0.4484(3) -0.22225(9) 0.0190(3) Uani 1 1 d .
H9 H -0.6244 -0.3410 -0.1998 0.023 Uiso 1 1 calc R
C10 C -0.69601(15) -0.4311(3) -0.29703(9) 0.0203(4) Uani 1 1 d .
C11 C -0.80261(16) -0.3842(3) -0.20472(9) 0.0235(4) Uani 1 1 d .
H11A H -0.8232 -0.2334 -0.2195 0.028 Uiso 1 1 calc R
H11B H -0.8682 -0.4789 -0.2294 0.028 Uiso 1 1 calc R
C12 C -0.79583(17) -0.3998(3) -0.13127(9) 0.0218(4) Uani 1 1 d .
H12A H -0.7393 -0.2891 -0.1070 0.026 Uiso 1 1 calc R
H12B H -0.8757 -0.3683 -0.1248 0.026 Uiso 1 1 calc R
C13 C -0.75489(15) -0.6240(3) -0.10313(9) 0.0195(4) Uani 1 1 d .
C14 C -0.63598(14) -0.6717(3) -0.12046(9) 0.0205(4) Uani 1 1 d .
H14 H -0.5812 -0.5496 -0.1010 0.025 Uiso 1 1 calc R
C15 C -0.58557(17) -0.8704(3) -0.07958(10) 0.0267(4) Uani 1 1 d .
H15A H -0.4974 -0.8766 -0.0707 0.032 Uiso 1 1 calc R
H15B H -0.6203 -1.0054 -0.1021 0.032 Uiso 1 1 calc R
C16 C -0.62349(18) -0.8371(4) -0.01537(10) 0.0315(5) Uani 1 1 d .
H16A H -0.5525 -0.8073 0.0217 0.038 Uiso 1 1 calc R
H16B H -0.6637 -0.9687 -0.0049 0.038 Uiso 1 1 calc R
C17 C -0.71083(15) -0.6407(3) -0.02673(9) 0.0232(4) Uani 1 1 d .
H17 H -0.6609 -0.5091 -0.0112 0.028 Uiso 1 1 calc R
C18 C -0.85146(16) -0.7947(3) -0.13059(10) 0.0245(4) Uani 1 1 d .
H18A H -0.9254 -0.7548 -0.1194 0.037 Uiso 1 1 calc R
H18B H -0.8241 -0.9365 -0.1115 0.037 Uiso 1 1 calc R
H18C H -0.8666 -0.8020 -0.1785 0.037 Uiso 1 1 calc R
C19 C -0.80648(16) -0.5539(3) -0.33900(9) 0.0249(4) Uani 1 1 d .
H19A H -0.8015 -0.5630 -0.3846 0.037 Uiso 1 1 calc R
H19B H -0.8795 -0.4761 -0.3377 0.037 Uiso 1 1 calc R
H19C H -0.8084 -0.7004 -0.3214 0.037 Uiso 1 1 calc R
C20 C -0.80166(16) -0.6555(4) 0.01489(9) 0.0276(4) Uani 1 1 d .
H20 H -0.8452 -0.7966 0.0047 0.033 Uiso 1 1 calc R
C21 C -0.8940(2) -0.4735(4) 0.00062(11) 0.0388(5) Uani 1 1 d .
H21A H -0.8529 -0.3332 0.0061 0.058 Uiso 1 1 calc R
H21B H -0.9443 -0.4834 0.0312 0.058 Uiso 1 1 calc R
H21C H -0.9442 -0.4870 -0.0446 0.058 Uiso 1 1 calc R
C22 C -0.73365(18) -0.6553(4) 0.08852(10) 0.0356(5) Uani 1 1 d .
H22A H -0.6661 -0.7586 0.0952 0.043 Uiso 1 1 calc R
H22B H -0.6992 -0.5092 0.1002 0.043 Uiso 1 1 calc R
C23 C -0.80761(19) -0.7142(4) 0.13591(10) 0.0359(5) Uani 1 1 d .
H23A H -0.8402 -0.8623 0.1259 0.043 Uiso 1 1 calc R
H23B H -0.8759 -0.6128 0.1296 0.043 Uiso 1 1 calc R
C24 C -0.7325(2) -0.7043(5) 0.20774(11) 0.0433(6) Uani 1 1 d .
H24A H -0.7012 -0.5551 0.2171 0.052 Uiso 1 1 calc R
H24B H -0.6629 -0.8020 0.2129 0.052 Uiso 1 1 calc R
C25 C -0.7987(2) -0.7666(5) 0.25933(12) 0.0499(7) Uani 1 1 d .
H25 H -0.7398 -0.7519 0.3034 0.060 Uiso 1 1 calc R
C26 C -0.9007(2) -0.6137(5) 0.25882(12) 0.0450(6) Uani 1 1 d .
H26A H -0.9623 -0.6275 0.2170 0.068 Uiso 1 1 calc R
H26B H -0.8708 -0.4644 0.2640 0.068 Uiso 1 1 calc R
H26C H -0.9352 -0.6501 0.2951 0.068 Uiso 1 1 calc R
C27 C -0.8399(3) -0.9990(6) 0.25311(19) 0.0679(10) Uani 1 1 d .
H27A H -0.8650 -1.0404 0.2922 0.102 Uiso 1 1 calc R
H27B H -0.7740 -1.0928 0.2491 0.102 Uiso 1 1 calc R
H27C H -0.9074 -1.0151 0.2140 0.102 Uiso 1 1 calc R
O1S O -0.35056(13) -0.3337(2) -0.47323(8) 0.0337(3) Uani 1 1 d D
H1S H -0.4148(14) -0.281(4) -0.4666(12) 0.038(7) Uiso 1 1 d D
C1S C -0.25423(17) -0.1963(3) -0.45678(9) 0.0270(4) Uani 1 1 d .
C2S C -0.2643(2) 0.0116(4) -0.43411(11) 0.0341(5) Uani 1 1 d .
H2S H -0.3387 0.0625 -0.4292 0.041 Uiso 1 1 calc R
C3S C -0.1646(3) 0.1441(4) -0.41878(11) 0.0476(6) Uani 1 1 d .
H3S H -0.1707 0.2863 -0.4027 0.057 Uiso 1 1 calc R
C4S C -0.0565(2) 0.0723(5) -0.42652(12) 0.0539(8) Uani 1 1 d .
H4S H 0.0114 0.1652 -0.4162 0.065 Uiso 1 1 calc R
C5S C -0.0472(2) -0.1352(5) -0.44935(11) 0.0458(6) Uani 1 1 d .
H5S H 0.0273 -0.1856 -0.4545 0.055 Uiso 1 1 calc R
C6S C -0.14635(18) -0.2699(4) -0.46479(10) 0.0330(5) Uani 1 1 d .
H6S H -0.1403 -0.4121 -0.4808 0.040 Uiso 1 1 calc R

loop_
_atom_site_aniso_label
_atom_site_aniso_U_11
_atom_site_aniso_U_22
_atom_site_aniso_U_33
_atom_site_aniso_U_23
_atom_site_aniso_U_13
_atom_site_aniso_U_12
O1 0.0317(7) 0.0373(9) 0.0334(7) 0.0113(6) 0.0159(6) 0.0110(7)
C1 0.0295(9) 0.0156(9) 0.0273(9) 0.0004(7) 0.0104(7) 0.0036(7)
C2 0.0278(9) 0.0199(9) 0.0270(9) 0.0022(8) 0.0081(7) 0.0044(7)
C3 0.0238(9) 0.0261(10) 0.0258(9) 0.0024(8) 0.0078(7) -0.0003(8)
C4 0.0251(9) 0.0238(10) 0.0287(10) -0.0009(8) 0.0087(8) 0.0052(8)
C5 0.0211(8) 0.0164(9) 0.0266(9) -0.0054(7) 0.0063(7) -0.0010(7)
C6 0.0204(8) 0.0213(9) 0.0306(9) -0.0015(8) 0.0080(7) 0.0034(7)
C7 0.0209(8) 0.0217(9) 0.0278(9) 0.0019(7) 0.0036(7) 0.0061(7)
C8 0.0178(8) 0.0144(8) 0.0245(9) -0.0006(7) 0.0028(6) 0.0018(7)
C9 0.0197(8) 0.0121(8) 0.0243(9) -0.0007(7) 0.0043(7) 0.0009(6)
C10 0.0194(8) 0.0166(9) 0.0248(9) -0.0009(7) 0.0057(7) 0.0020(7)
C11 0.0256(9) 0.0193(9) 0.0257(9) 0.0029(7) 0.0072(7) 0.0076(7)
C12 0.0269(9) 0.0130(8) 0.0263(9) 0.0005(7) 0.0087(7) 0.0025(7)
C13 0.0207(8) 0.0135(8) 0.0230(9) -0.0001(7) 0.0038(7) -0.0006(7)
C14 0.0182(8) 0.0157(8) 0.0257(9) 0.0001(7) 0.0026(6) -0.0012(7)
C15 0.0247(9) 0.0244(10) 0.0306(10) 0.0061(8) 0.0066(8) 0.0057(8)
C16 0.0280(10) 0.0334(12) 0.0338(11) 0.0117(9) 0.0094(8) 0.0082(9)
C17 0.0209(8) 0.0221(9) 0.0245(9) 0.0028(7) 0.0022(7) 0.0000(7)
C18 0.0211(9) 0.0172(9) 0.0338(10) -0.0021(7) 0.0048(8) -0.0027(7)
C19 0.0242(9) 0.0235(9) 0.0247(9) -0.0011(7) 0.0027(7) -0.0009(8)
C20 0.0241(9) 0.0286(10) 0.0299(10) 0.0057(8) 0.0066(7) 0.0022(8)
C21 0.0402(12) 0.0455(14) 0.0342(11) 0.0108(10) 0.0160(10) 0.0152(10)
C22 0.0289(10) 0.0483(14) 0.0296(10) 0.0095(10) 0.0077(8) 0.0020(10)
C23 0.0337(10) 0.0426(13) 0.0327(11) 0.0062(9) 0.0114(8) -0.0027(9)
C24 0.0336(11) 0.0585(16) 0.0384(12) 0.0083(11) 0.0109(9) 0.0020(11)
C25 0.0471(14) 0.0685(19) 0.0357(13) 0.0120(12) 0.0139(11) 0.0016(13)
C26 0.0420(12) 0.0547(16) 0.0413(13) -0.0087(11) 0.0162(10) -0.0075(11)
C27 0.0552(17) 0.065(2) 0.093(2) 0.0387(18) 0.0353(17) 0.0059(15)
O1S 0.0280(7) 0.0282(8) 0.0495(9) -0.0117(7) 0.0184(7) -0.0061(6)
C1S 0.0309(9) 0.0248(10) 0.0255(9) 0.0016(8) 0.0078(7) -0.0045(8)
C2S 0.0430(12) 0.0263(11) 0.0313(11) -0.0011(8) 0.0069(9) -0.0030(9)
C3S 0.0722(17) 0.0357(13) 0.0304(12) -0.0013(9) 0.0056(11) -0.0205(12)
C4S 0.0490(15) 0.074(2) 0.0337(13) 0.0004(12) 0.0017(11) -0.0386(14)
C5S 0.0297(11) 0.0717(19) 0.0348(12) 0.0058(12) 0.0062(9) -0.0098(11)
C6S 0.0299(10) 0.0399(13) 0.0303(10) 0.0032(9) 0.0098(8) -0.0006(9)

loop_
_atom_type_symbol
_atom_type_description
_atom_type_scat_dispersion_real
_atom_type_scat_dispersion_imag
_atom_type_scat_source
C C 0.0033 0.0016 'International Tables Vol C Tables 4.2.6.8 and 6.1.1.4'
H H 0.0000 0.0000 'International Tables Vol C Tables 4.2.6.8 and 6.1.1.4'
O O 0.0106 0.0060 'International Tables Vol C Tables 4.2.6.8 and 6.1.1.4'

loop_
_geom_angle_atom_site_label_1
_geom_angle_atom_site_label_2
_geom_angle_atom_site_label_3
_geom_angle
C3 O1 H1 113.2(19)
C2 C1 C10 114.65(15)
C2 C1 H1A 108.6
C10 C1 H1A 108.6
C2 C1 H1B 108.6
C10 C1 H1B 108.6
H1A C1 H1B 107.6
C3 C2 C1 109.83(15)
C3 C2 H2A 109.7
C1 C2 H2A 109.7
C3 C2 H2B 109.7
C1 C2 H2B 109.7
H2A C2 H2B 108.2
O1 C3 C2 111.99(15)
O1 C3 C4 107.62(16)
C2 C3 C4 110.17(16)
O1 C3 H3 109.0
C2 C3 H3 109.0
C4 C3 H3 109.0
C5 C4 C3 111.28(16)
C5 C4 H4A 109.4
C3 C4 H4A 109.4
C5 C4 H4B 109.4
C3 C4 H4B 109.4
H4A C4 H4B 108.0
C6 C5 C4 120.54(16)
C6 C5 C10 122.70(17)
C4 C5 C10 116.76(16)
C5 C6 C7 125.54(16)
C5 C6 H6 117.2
C7 C6 H6 117.2
C6 C7 C8 112.94(14)
C6 C7 H7A 109.0
C8 C7 H7A 109.0
C6 C7 H7B 109.0
C8 C7 H7B 109.0
H7A C7 H7B 107.8
C14 C8 C7 110.35(14)
C14 C8 C9 108.99(14)
C7 C8 C9 110.32(14)
C14 C8 H8 109.1
C7 C8 H8 109.1
C9 C8 H8 109.1
C8 C9 C11 110.79(14)
C8 C9 C10 113.11(14)
C11 C9 C10 113.31(14)
C8 C9 H9 106.3
C11 C9 H9 106.3
C10 C9 H9 106.3
C5 C10 C1 109.17(15)
C5 C10 C19 108.21(15)
C1 C10 C19 109.12(15)
C5 C10 C9 110.17(14)
C1 C10 C9 108.37(14)
C19 C10 C9 111.77(14)
C12 C11 C9 114.43(15)
C12 C11 H11A 108.7
C9 C11 H11A 108.7
C12 C11 H11B 108.7
C9 C11 H11B 108.7
H11A C11 H11B 107.6
C13 C12 C11 112.11(14)
C13 C12 H12A 109.2
C11 C12 H12A 109.2
C13 C12 H12B 109.2
C11 C12 H12B 109.2
H12A C12 H12B 107.9
C12 C13 C18 110.76(14)
C12 C13 C14 106.52(14)
C18 C13 C14 112.75(14)
C12 C13 C17 116.34(14)
C18 C13 C17 110.50(15)
C14 C13 C17 99.48(13)
C8 C14 C15 118.73(15)
C8 C14 C13 115.76(13)
C15 C14 C13 104.55(14)
C8 C14 H14 105.6
C15 C14 H14 105.6
C13 C14 H14 105.6
C14 C15 C16 103.50(15)
C14 C15 H15A 111.1
C16 C15 H15A 111.1
C14 C15 H15B 111.1
C16 C15 H15B 111.1
H15A C15 H15B 109.0
C15 C16 C17 107.10(15)
C15 C16 H16A 110.3
C17 C16 H16A 110.3
C15 C16 H16B 110.3
C17 C16 H16B 110.3
H16A C16 H16B 108.6
C20 C17 C16 112.39(15)
C20 C17 C13 120.46(15)
C16 C17 C13 103.39(15)
C20 C17 H17 106.6
C16 C17 H17 106.6
C13 C17 H17 106.6
C13 C18 H18A 109.5
C13 C18 H18B 109.5
H18A C18 H18B 109.5
C13 C18 H18C 109.5
H18A C18 H18C 109.5
H18B C18 H18C 109.5
C10 C19 H19A 109.5
C10 C19 H19B 109.5
H19A C19 H19B 109.5
C10 C19 H19C 109.5
H19A C19 H19C 109.5
H19B C19 H19C 109.5
C21 C20 C17 113.18(16)
C21 C20 C22 109.96(18)
C17 C20 C22 109.25(15)
C21 C20 H20 108.1
C17 C20 H20 108.1
C22 C20 H20 108.1
C20 C21 H21A 109.5
C20 C21 H21B 109.5
H21A C21 H21B 109.5
C20 C21 H21C 109.5
H21A C21 H21C 109.5
H21B C21 H21C 109.5
C23 C22 C20 115.73(17)
C23 C22 H22A 108.3
C20 C22 H22A 108.3
C23 C22 H22B 108.3
C20 C22 H22B 108.3
H22A C22 H22B 107.4
C22 C23 C24 111.58(18)
C22 C23 H23A 109.3
C24 C23 H23A 109.3
C22 C23 H23B 109.3
C24 C23 H23B 109.3
H23A C23 H23B 108.0
C23 C24 C25 115.5(2)
C23 C24 H24A 108.4
C25 C24 H24A 108.4
C23 C24 H24B 108.4
C25 C24 H24B 108.4
H24A C24 H24B 107.5
C27 C25 C26 111.4(2)
C27 C25 C24 112.5(3)
C26 C25 C24 112.1(2)
C27 C25 H25 106.8
C26 C25 H25 106.8
C24 C25 H25 106.8
C25 C26 H26A 109.5
C25 C26 H26B 109.5
H26A C26 H26B 109.5
C25 C26 H26C 109.5
H26A C26 H26C 109.5
H26B C26 H26C 109.5
C25 C27 H27A 109.5
C25 C27 H27B 109.5
H27A C27 H27B 109.5
C25 C27 H27C 109.5
H27A C27 H27C 109.5
H27B C27 H27C 109.5
C1S O1S H1S 114.2(18)
O1S C1S C6S 117.96(19)
O1S C1S C2S 121.49(19)
C6S C1S C2S 120.5(2)
C3S C2S C1S 119.2(2)
C3S C2S H2S 120.4
C1S C2S H2S 120.4
C4S C3S C2S 120.8(2)
C4S C3S H3S 119.6
C2S C3S H3S 119.6
C3S C4S C5S 119.7(2)
C3S C4S H4S 120.1
C5S C4S H4S 120.1
C4S C5S C6S 120.1(2)
C4S C5S H5S 120.0
C6S C5S H5S 120.0
C1S C6S C5S 119.7(2)
C1S C6S H6S 120.1
C5S C6S H6S 120.1

loop_
_geom_bond_atom_site_label_1
_geom_bond_atom_site_label_2
_geom_bond_distance
O1 C3 1.439(2)
O1 H1 0.843(10)
C1 C2 1.532(2)
C1 C10 1.547(2)
C1 H1A 0.9900
C1 H1B 0.9900
C2 C3 1.515(3)
C2 H2A 0.9900
C2 H2B 0.9900
C3 C4 1.519(3)
C3 H3 1.0000
C4 C5 1.512(3)
C4 H4A 0.9900
C4 H4B 0.9900
C5 C6 1.329(3)
C5 C10 1.533(2)
C6 C7 1.499(3)
C6 H6 0.9500
C7 C8 1.534(2)
C7 H7A 0.9900
C7 H7B 0.9900
C8 C14 1.515(2)
C8 C9 1.540(2)
C8 H8 1.0000
C9 C11 1.540(2)
C9 C10 1.556(2)
C9 H9 1.0000
C10 C19 1.548(2)
C11 C12 1.534(3)
C11 H11A 0.9900
C11 H11B 0.9900
C12 C13 1.530(2)
C12 H12A 0.9900
C12 H12B 0.9900
C13 C18 1.534(2)
C13 C14 1.546(2)
C13 C17 1.559(2)
C14 C15 1.523(3)
C14 H14 1.0000
C15 C16 1.546(3)
C15 H15A 0.9900
C15 H15B 0.9900
C16 C17 1.556(3)
C16 H16A 0.9900
C16 H16B 0.9900
C17 C20 1.543(3)
C17 H17 1.0000
C18 H18A 0.9800
C18 H18B 0.9800
C18 H18C 0.9800
C19 H19A 0.9800
C19 H19B 0.9800
C19 H19C 0.9800
C20 C21 1.525(3)
C20 C22 1.544(3)
C20 H20 1.0000
C21 H21A 0.9800
C21 H21B 0.9800
C21 H21C 0.9800
C22 C23 1.525(3)
C22 H22A 0.9900
C22 H22B 0.9900
C23 C24 1.535(3)
C23 H23A 0.9900
C23 H23B 0.9900
C24 C25 1.538(3)
C24 H24A 0.9900
C24 H24B 0.9900
C25 C27 1.506(5)
C25 C26 1.510(4)
C25 H25 1.0000
C26 H26A 0.9800
C26 H26B 0.9800
C26 H26C 0.9800
C27 H27A 0.9800
C27 H27B 0.9800
C27 H27C 0.9800
O1S C1S 1.371(2)
O1S H1S 0.857(10)
C1S C6S 1.382(3)
C1S C2S 1.385(3)
C2S C3S 1.381(3)
C2S H2S 0.9500
C3S C4S 1.380(4)
C3S H3S 0.9500
C4S C5S 1.382(4)
C4S H4S 0.9500
C5S C6S 1.385(3)
C5S H5S 0.9500
C6S H6S 0.9500
